data_4519210
loop_
_publ_author_name
'You, Caifa'
'Wang, Xue-Qi'
'Zhou, Xiuwen'
'Yuan, Yi'
'Liao, Liang-Sheng'
'Liao, Yu-Chan'
'Chou, Pi-Tai'
'Chi, Yun'

_publ_section_title
;
 Homoleptic Ir(III) Phosphors with 2-Phenyl-1,2,4-triazol-3-ylidene
 Chelates for Efficient Blue Organic Light-Emitting Diodes.
;
_journal_issue 49
_journal_name_full 'ACS applied materials &amp; interfaces'
_journal_page_first 59023
_journal_page_last 59034
_journal_paper_doi 10.1021/acsami.1c17308
_journal_volume 13
_journal_year 2021
_chemical_formula_sum 'C33 H18 F18 Ir N9'
_chemical_formula_weight 1074.76
_space_group_crystal_system monoclinic
_space_group_IT_number 14
_space_group_name_Hall '-P 2yn'
_space_group_name_H-M_alt 'P 1 21/n 1'
_atom_sites_solution_hydrogens geom
_audit_creation_method SHELXL-2016/6
_cell_angle_alpha 90
_cell_angle_beta 106.5030(10)
_cell_angle_gamma 90
_cell_formula_units_Z 4
_cell_length_a 12.2678(5)
_cell_length_b 19.0655(8)
_cell_length_c 17.1115(6)
_cell_measurement_reflns_used 9914
_cell_measurement_temperature 233(2)
_cell_measurement_theta_max 26.36
_cell_measurement_theta_min 2.40
_cell_volume 3837.4(3)
_computing_cell_refinement 'Bruker Saint'
_computing_data_collection 'Bruker Apex3'
_computing_data_reduction 'Bruker Saint'
_computing_structure_refinement 'SHELXL-2016/6 (Sheldrick, 2016)'
_computing_structure_solution 'SHELXT 2014/5 (Sheldrick, 2014)'
_diffrn_ambient_temperature 233(2)
_diffrn_measured_fraction_theta_full 0.999
_diffrn_measured_fraction_theta_max 0.998
_diffrn_measurement_device_type 'Bruker D8 Venture Photon II'
_diffrn_measurement_method 'phi and omega scans'
_diffrn_radiation_type MoK\a
_diffrn_radiation_wavelength 0.71073
_diffrn_reflns_av_R_equivalents 0.0493
_diffrn_reflns_av_unetI/netI 0.0275
_diffrn_reflns_Laue_measured_fraction_full 0.999
_diffrn_reflns_Laue_measured_fraction_max 0.998
_diffrn_reflns_limit_h_max 15
_diffrn_reflns_limit_h_min -15
_diffrn_reflns_limit_k_max 23
_diffrn_reflns_limit_k_min -23
_diffrn_reflns_limit_l_max 21
_diffrn_reflns_limit_l_min -21
_diffrn_reflns_number 57787
_diffrn_reflns_point_group_measured_fraction_full 0.999
_diffrn_reflns_point_group_measured_fraction_max 0.998
_diffrn_reflns_theta_full 25.242
_diffrn_reflns_theta_max 26.391
_diffrn_reflns_theta_min 2.400
_diffrn_source 'micro focus'
_exptl_absorpt_coefficient_mu 3.606
_exptl_absorpt_correction_T_max 0.7454
_exptl_absorpt_correction_T_min 0.5137
_exptl_absorpt_correction_type multi-scan
_exptl_absorpt_process_details
;
 SADABS 2016/2: Krause, L., Herbst-Irmer, R., Sheldrick G.M. & Stalke D.,
 J. Appl. Cryst. 48 (2015) 3-10
;
_exptl_crystal_colour colourless
_exptl_crystal_density_diffrn 1.860
_exptl_crystal_description block
_exptl_crystal_F_000 2072
_exptl_crystal_size_max 0.31
_exptl_crystal_size_mid 0.22
_exptl_crystal_size_min 0.04
_refine_diff_density_max 1.144
_refine_diff_density_min -0.827
_refine_diff_density_rms 0.084
_refine_ls_extinction_method none
_refine_ls_goodness_of_fit_ref 1.047
_refine_ls_hydrogen_treatment constr
_refine_ls_matrix_type full
_refine_ls_number_parameters 643
_refine_ls_number_reflns 7847
_refine_ls_number_restraints 458
_refine_ls_restrained_S_all 1.059
_refine_ls_R_factor_all 0.0371
_refine_ls_R_factor_gt 0.0261
_refine_ls_shift/su_max 0.001
_refine_ls_shift/su_mean 0.000
_refine_ls_structure_factor_coef Fsqd
_refine_ls_weighting_details 'w=1/[\s^2^(Fo^2^)+(0.0307P)^2^+4.7041P] where P=(Fo^2^+2Fc^2^)/3'
_refine_ls_weighting_scheme calc
_refine_ls_wR_factor_gt 0.0631
_refine_ls_wR_factor_ref 0.0687
_reflns_Friedel_coverage 0.000
_reflns_number_gt 6513
_reflns_number_total 7847
_reflns_threshold_expression 'I > 2\s(I)'
_cod_data_source_file am1c17308_si_004.cif
_cod_data_source_block 1_a
_cod_original_sg_symbol_H-M 'P 21/n'
_cod_database_code 4519210
_shelx_shelxl_version_number 2016/6
_shelx_space_group_comment
;
The symmetry employed for this shelxl refinement is uniquely defined
by the following loop, which should always be used as a source of
symmetry information in preference to the above space-group names.
They are only intended as comments.
;

loop_
_space_group_symop_operation_xyz
'x, y, z'
'-x+1/2, y+1/2, -z+1/2'
'-x, -y, -z'
'x-1/2, -y-1/2, z-1/2'

loop_
_atom_site_label
_atom_site_type_symbol
_atom_site_fract_x
_atom_site_fract_y
_atom_site_fract_z
_atom_site_U_iso_or_equiv
_atom_site_adp_type
_atom_site_occupancy
_atom_site_site_symmetry_order
_atom_site_calc_flag
_atom_site_refinement_flags_posn
_atom_site_refinement_flags_adp
_atom_site_refinement_flags_occupancy
_atom_site_disorder_assembly
_atom_site_disorder_group
Ir1 Ir 0.57198(2) 0.26391(2) 0.69853(2) 0.03245(5) Uani 1 1 d . . . . .
N1 N 0.4222(3) 0.13736(17) 0.7354(2) 0.0412(7) Uani 1 1 d . . . . .
N2 N 0.4158(3) 0.07222(18) 0.6269(2) 0.0493(9) Uani 1 1 d . . . . .
N3 N 0.4747(3) 0.13320(17) 0.62853(19) 0.0411(7) Uani 1 1 d . . . . .
N4 N 0.5440(3) 0.34205(16) 0.85928(18) 0.0378(7) Uani 1 1 d . . . . .
N5 N 0.7003(3) 0.30015(18) 0.94848(18) 0.0423(8) Uani 1 1 d . . . . .
N6 N 0.6832(3) 0.27298(15) 0.87175(17) 0.0350(7) Uani 1 1 d . . . . .
N7 N 0.7477(3) 0.38447(17) 0.68625(19) 0.0389(7) Uani 1 1 d . . . . .
N8 N 0.6230(3) 0.46322(18) 0.6189(2) 0.0446(8) Uani 1 1 d . . . . .
N9 N 0.5726(3) 0.40310(16) 0.63424(18) 0.0372(7) Uani 1 1 d . . . . .
C1 C 0.4832(3) 0.1744(2) 0.6941(2) 0.0366(8) Uani 1 1 d . . . . .
C2 C 0.3852(3) 0.0770(2) 0.6933(3) 0.0464(10) Uani 1 1 d . . . . .
C3 C 0.5273(3) 0.1561(2) 0.5692(2) 0.0430(9) Uani 1 1 d . . . . .
C4 C 0.5246(4) 0.1167(3) 0.5010(3) 0.0637(13) Uani 1 1 d . . . . .
H4 H 0.485783 0.073610 0.490965 0.076 Uiso 1 1 calc R U . . .
C5 C 0.5816(5) 0.1430(3) 0.4478(3) 0.0734(16) Uani 1 1 d . . . . .
H5 H 0.582625 0.117723 0.400918 0.088 Uiso 1 1 calc R U . . .
C6 C 0.6363(4) 0.2064(3) 0.4645(3) 0.0603(12) Uani 1 1 d . . . . .
C7 C 0.6363(4) 0.2448(2) 0.5335(3) 0.0484(10) Uani 1 1 d . . . . .
H7 H 0.674727 0.288024 0.543062 0.058 Uiso 1 1 calc R U . . .
C8 C 0.5805(3) 0.2205(2) 0.5889(2) 0.0384(9) Uani 1 1 d . . . . .
C9 C 0.4015(5) 0.1608(3) 0.8119(3) 0.0687(15) Uani 1 1 d . . . . .
H9A H 0.324195 0.149079 0.811144 0.103 Uiso 1 1 calc R U . . .
H9B H 0.412165 0.211110 0.817418 0.103 Uiso 1 1 calc R U . . .
H9C H 0.454348 0.137478 0.857593 0.103 Uiso 1 1 calc R U . . .
C10 C 0.3174(4) 0.0213(3) 0.7189(3) 0.0608(12) Uani 1 1 d . . . . .
F1 F 0.3662(3) 0.0003(2) 0.7938(3) 0.1373(19) Uani 1 1 d . . . . .
F2 F 0.2176(3) 0.04267(17) 0.7198(2) 0.0865(10) Uani 1 1 d . . . . .
F3 F 0.3013(4) -0.0320(2) 0.6704(3) 0.149(2) Uani 1 1 d . . . . .
C11 C 0.7003(5) 0.2334(4) 0.4091(3) 0.0855(17) Uani 1 1 d D U . . .
F4 F 0.7866(12) 0.1939(8) 0.4111(12) 0.139(6) Uani 0.5 1 d D U P A 1
F5 F 0.6325(11) 0.2302(10) 0.3316(6) 0.132(5) Uani 0.5 1 d D U P A 1
F6 F 0.7293(17) 0.2999(7) 0.4205(12) 0.119(6) Uani 0.5 1 d D U P A 1
F4A F 0.6802(13) 0.2041(10) 0.3367(8) 0.133(5) Uani 0.5 1 d D U P A 2
F5A F 0.6889(18) 0.3021(7) 0.3946(13) 0.115(5) Uani 0.5 1 d D U P A 2
F6A F 0.8162(9) 0.2276(8) 0.4386(9) 0.110(4) Uani 0.5 1 d D U P A 2
C12 C 0.5899(3) 0.29676(19) 0.8159(2) 0.0335(8) Uani 1 1 d . . . . .
C13 C 0.6138(3) 0.3419(2) 0.9383(2) 0.0414(9) Uani 1 1 d . . . . .
C14 C 0.7579(3) 0.22617(19) 0.8478(2) 0.0364(8) Uani 1 1 d . . . . .
C15 C 0.8547(3) 0.2006(2) 0.9021(2) 0.0460(9) Uani 1 1 d . . . . .
H15 H 0.873265 0.212061 0.957747 0.055 Uiso 1 1 calc R U . . .
C16 C 0.9239(4) 0.1575(2) 0.8721(3) 0.0558(12) Uani 1 1 d . . . . .
H16 H 0.991107 0.139095 0.907163 0.067 Uiso 1 1 calc R U . . .
C17 C 0.8933(4) 0.1419(3) 0.7904(3) 0.0567(12) Uani 1 1 d D . . . .
C18 C 0.7942(4) 0.1686(2) 0.7372(3) 0.0488(10) Uani 1 1 d . . . . .
H18 H 0.775683 0.156572 0.681739 0.059 Uiso 1 1 calc R U . . .
C19 C 0.7222(3) 0.2124(2) 0.7639(2) 0.0370(8) Uani 1 1 d . . . . .
C20 C 0.4445(3) 0.3863(2) 0.8264(2) 0.0478(10) Uani 1 1 d . . . . .
H20A H 0.429607 0.413627 0.870032 0.072 Uiso 1 1 calc R U . . .
H20B H 0.379171 0.357054 0.801502 0.072 Uiso 1 1 calc R U . . .
H20C H 0.458635 0.417660 0.785662 0.072 Uiso 1 1 calc R U . . .
C21 C 0.5937(4) 0.3848(3) 1.0067(3) 0.0635(13) Uani 1 1 d . . . . .
F7 F 0.4910(3) 0.3761(2) 1.01312(18) 0.0992(13) Uani 1 1 d . . . . .
F8 F 0.6069(4) 0.45181(19) 0.9957(2) 0.1103(13) Uani 1 1 d . . . . .
F9 F 0.6666(3) 0.36600(19) 1.07694(16) 0.0850(10) Uani 1 1 d . . . . .
C23 C 0.6441(3) 0.3538(2) 0.6754(2) 0.0352(8) Uani 1 1 d . . . . .
C22 C 0.9598(15) 0.0903(8) 0.7554(10) 0.089(3) Uani 0.5 1 d D U P B 1
F10 F 1.0478(14) 0.0588(6) 0.8036(8) 0.101(3) Uani 0.5 1 d D U P B 1
F11 F 0.9768(9) 0.1107(5) 0.6847(5) 0.096(3) Uani 0.5 1 d D U P B 1
F12 F 0.8992(12) 0.0272(6) 0.7286(8) 0.111(3) Uani 0.5 1 d D U P B 1
C22A C 0.9777(15) 0.1062(8) 0.7576(10) 0.091(3) Uani 0.5 1 d D U P B 2
F10A F 1.0238(10) 0.1444(5) 0.7133(6) 0.110(3) Uani 0.5 1 d D U P B 2
F11A F 1.0674(14) 0.0863(7) 0.8150(9) 0.111(4) Uani 0.5 1 d D U P B 2
F12A F 0.9296(11) 0.0514(7) 0.7119(8) 0.122(3) Uani 0.5 1 d D U P B 2
C24 C 0.7302(3) 0.4497(2) 0.6519(2) 0.0411(9) Uani 1 1 d . . . . .
C25 C 0.4531(3) 0.3903(2) 0.6140(2) 0.0385(8) Uani 1 1 d . . . . .
C26 C 0.3740(4) 0.4404(2) 0.5770(3) 0.0529(11) Uani 1 1 d . . . . .
H26 H 0.396285 0.483993 0.561027 0.063 Uiso 1 1 calc R U . . .
C27 C 0.2600(4) 0.4237(3) 0.5644(3) 0.0606(13) Uani 1 1 d . . . . .
H27 H 0.203340 0.456666 0.540550 0.073 Uiso 1 1 calc R U . . .
C28 C 0.2305(4) 0.3586(3) 0.5871(3) 0.0533(11) Uani 1 1 d . . . . .
C29 C 0.3127(3) 0.3096(2) 0.6233(2) 0.0442(10) Uani 1 1 d . . . . .
H29 H 0.289865 0.265466 0.637437 0.053 Uiso 1 1 calc R U . . .
C30 C 0.4285(3) 0.3239(2) 0.6394(2) 0.0368(8) Uani 1 1 d . . . . .
C31 C 0.8573(3) 0.3521(3) 0.7277(3) 0.0610(13) Uani 1 1 d . . . . .
H31A H 0.918222 0.379359 0.716853 0.091 Uiso 1 1 calc R U . . .
H31B H 0.859325 0.304688 0.707726 0.091 Uiso 1 1 calc R U . . .
H31C H 0.866909 0.351005 0.785944 0.091 Uiso 1 1 calc R U . . .
C32 C 0.8232(4) 0.5003(2) 0.6542(3) 0.0554(11) Uani 1 1 d . . . . .
F13 F 0.8847(3) 0.51264(18) 0.7302(2) 0.0902(10) Uani 1 1 d . . . . .
F14 F 0.8930(3) 0.47751(16) 0.6136(2) 0.0842(10) Uani 1 1 d . . . . .
F15 F 0.7829(2) 0.56174(14) 0.62156(19) 0.0715(8) Uani 1 1 d . . . . .
C33 C 0.1082(4) 0.3419(3) 0.5740(3) 0.0738(15) Uani 1 1 d D U . . .
F16 F 0.0409(8) 0.3992(6) 0.5368(7) 0.111(4) Uani 0.5 1 d D U P C 1
F17 F 0.0830(7) 0.3403(9) 0.6431(5) 0.111(3) Uani 0.5 1 d D U P C 1
F18 F 0.0701(10) 0.2909(7) 0.5294(12) 0.143(6) Uani 0.5 1 d D U P C 1
F16A F 0.0456(9) 0.3860(7) 0.5911(11) 0.136(5) Uani 0.5 1 d D U P C 2
F17A F 0.0894(7) 0.2785(7) 0.6083(9) 0.123(4) Uani 0.5 1 d D U P C 2
F18A F 0.0612(12) 0.3261(8) 0.4954(6) 0.115(5) Uani 0.5 1 d D U P C 2

loop_
_atom_site_aniso_label
_atom_site_aniso_U_11
_atom_site_aniso_U_22
_atom_site_aniso_U_33
_atom_site_aniso_U_23
_atom_site_aniso_U_13
_atom_site_aniso_U_12
Ir1 0.03065(8) 0.03565(9) 0.03369(8) -0.00094(6) 0.01341(6) 0.00253(6)
N1 0.0376(18) 0.0409(19) 0.0500(18) -0.0011(15) 0.0205(15) 0.0013(14)
N2 0.042(2) 0.044(2) 0.064(2) -0.0115(17) 0.0192(17) -0.0046(16)
N3 0.0395(18) 0.0401(19) 0.0462(18) -0.0090(14) 0.0162(15) -0.0015(15)
N4 0.0347(17) 0.0415(18) 0.0391(16) -0.0051(13) 0.0132(13) 0.0039(14)
N5 0.0413(19) 0.048(2) 0.0370(16) -0.0054(14) 0.0101(14) -0.0009(16)
N6 0.0350(17) 0.0363(18) 0.0333(15) -0.0017(12) 0.0091(13) 0.0028(13)
N7 0.0292(16) 0.0442(19) 0.0432(17) 0.0076(14) 0.0103(14) 0.0021(14)
N8 0.041(2) 0.043(2) 0.0477(18) 0.0071(15) 0.0105(15) 0.0016(15)
N9 0.0323(17) 0.0389(18) 0.0387(16) 0.0007(13) 0.0076(13) 0.0028(14)
C1 0.033(2) 0.039(2) 0.0411(19) -0.0012(16) 0.0150(16) 0.0016(16)
C2 0.033(2) 0.042(2) 0.065(3) -0.003(2) 0.0159(19) 0.0021(18)
C3 0.040(2) 0.052(2) 0.041(2) -0.0058(17) 0.0165(17) 0.0034(19)
C4 0.069(3) 0.069(3) 0.055(3) -0.023(2) 0.023(2) -0.002(3)
C5 0.078(4) 0.101(5) 0.048(3) -0.020(3) 0.028(3) 0.015(3)
C6 0.062(3) 0.080(3) 0.049(2) 0.001(2) 0.030(2) 0.014(3)
C7 0.047(2) 0.061(3) 0.045(2) 0.0012(19) 0.0242(19) 0.009(2)
C8 0.033(2) 0.049(2) 0.0360(18) 0.0010(16) 0.0151(16) 0.0080(17)
C9 0.089(4) 0.074(4) 0.060(3) -0.007(2) 0.049(3) -0.014(3)
C10 0.048(3) 0.051(3) 0.089(4) 0.003(3) 0.028(3) -0.001(2)
F1 0.080(3) 0.140(4) 0.170(4) 0.099(3) 0.000(3) -0.032(2)
F2 0.0566(18) 0.088(2) 0.131(3) 0.023(2) 0.0523(19) 0.0022(16)
F3 0.180(4) 0.075(2) 0.253(6) -0.068(3) 0.161(4) -0.069(3)
C11 0.092(4) 0.119(5) 0.065(3) 0.009(3) 0.056(3) 0.024(4)
F4 0.119(10) 0.172(12) 0.172(13) 0.025(10) 0.114(9) 0.053(9)
F5 0.148(10) 0.213(15) 0.055(4) 0.017(6) 0.059(5) 0.019(8)
F6 0.162(16) 0.134(7) 0.104(10) 0.007(7) 0.111(11) -0.017(8)
F4A 0.164(11) 0.189(13) 0.084(7) -0.032(8) 0.098(7) -0.021(10)
F5A 0.127(11) 0.122(6) 0.128(14) 0.046(7) 0.091(9) 0.035(7)
F6A 0.077(5) 0.160(11) 0.115(9) 0.037(8) 0.063(5) 0.013(6)
C12 0.0306(19) 0.0340(19) 0.0393(18) 0.0001(15) 0.0154(15) -0.0006(15)
C13 0.039(2) 0.048(2) 0.0373(19) -0.0090(17) 0.0109(17) -0.0013(18)
C14 0.032(2) 0.037(2) 0.043(2) 0.0034(16) 0.0164(16) 0.0023(16)
C15 0.039(2) 0.052(3) 0.046(2) 0.0069(19) 0.0103(18) 0.0058(19)
C16 0.042(2) 0.064(3) 0.063(3) 0.019(2) 0.017(2) 0.019(2)
C17 0.052(3) 0.060(3) 0.067(3) 0.017(2) 0.032(2) 0.028(2)
C18 0.052(3) 0.051(3) 0.050(2) 0.0085(19) 0.025(2) 0.017(2)
C19 0.037(2) 0.0341(19) 0.045(2) 0.0052(16) 0.0192(17) 0.0047(16)
C20 0.046(2) 0.053(3) 0.047(2) -0.0041(19) 0.0187(19) 0.014(2)
C21 0.059(3) 0.079(4) 0.052(3) -0.024(2) 0.014(2) 0.003(3)
F7 0.0561(19) 0.182(4) 0.0643(18) -0.047(2) 0.0243(15) 0.008(2)
F8 0.157(4) 0.068(2) 0.108(3) -0.040(2) 0.043(3) 0.011(2)
F9 0.071(2) 0.130(3) 0.0459(15) -0.0346(17) 0.0029(14) 0.0097(19)
C23 0.033(2) 0.039(2) 0.0328(17) -0.0001(15) 0.0081(15) 0.0034(16)
C22 0.110(6) 0.096(6) 0.086(5) 0.030(5) 0.070(4) 0.064(5)
F10 0.129(5) 0.093(7) 0.110(5) 0.049(5) 0.079(4) 0.086(5)
F11 0.120(7) 0.111(7) 0.089(5) 0.041(4) 0.079(5) 0.070(5)
F12 0.161(7) 0.087(6) 0.119(5) 0.016(4) 0.097(4) 0.055(5)
C22A 0.109(6) 0.089(6) 0.094(5) 0.028(4) 0.059(4) 0.060(5)
F10A 0.132(8) 0.119(7) 0.118(6) 0.035(5) 0.097(6) 0.062(5)
F11A 0.114(6) 0.117(9) 0.113(5) 0.024(5) 0.052(4) 0.095(6)
F12A 0.139(7) 0.110(7) 0.143(7) -0.017(5) 0.080(5) 0.054(5)
C24 0.042(2) 0.038(2) 0.045(2) 0.0047(17) 0.0148(18) 0.0005(17)
C25 0.0295(19) 0.050(2) 0.0323(18) -0.0032(16) 0.0024(15) 0.0069(17)
C26 0.047(3) 0.055(3) 0.051(2) 0.006(2) 0.005(2) 0.009(2)
C27 0.037(2) 0.081(4) 0.056(3) -0.005(2) 0.000(2) 0.020(2)
C28 0.031(2) 0.078(3) 0.048(2) -0.019(2) 0.0074(18) 0.005(2)
C29 0.035(2) 0.059(3) 0.0377(19) -0.0125(18) 0.0099(17) -0.0005(19)
C30 0.0295(19) 0.050(2) 0.0305(17) -0.0084(16) 0.0073(15) 0.0023(17)
C31 0.028(2) 0.063(3) 0.089(3) 0.025(3) 0.012(2) 0.003(2)
C32 0.048(3) 0.052(3) 0.070(3) 0.011(2) 0.023(2) 0.000(2)
F13 0.071(2) 0.097(2) 0.088(2) 0.0068(18) -0.0009(17) -0.0414(18)
F14 0.070(2) 0.0654(19) 0.140(3) 0.0177(18) 0.067(2) 0.0068(15)
F15 0.0717(19) 0.0455(15) 0.105(2) 0.0154(15) 0.0372(17) -0.0005(14)
C33 0.035(3) 0.100(4) 0.082(3) -0.025(3) 0.009(2) 0.009(3)
F16 0.035(4) 0.158(8) 0.140(8) 0.021(7) 0.024(5) 0.036(4)
F17 0.045(5) 0.193(12) 0.101(6) 0.002(6) 0.033(4) -0.011(6)
F18 0.042(6) 0.134(10) 0.259(15) -0.126(11) 0.055(11) -0.020(7)
F16A 0.055(6) 0.136(9) 0.234(15) -0.105(9) 0.071(10) -0.010(6)
F17A 0.045(4) 0.140(8) 0.176(10) 0.029(8) 0.020(6) -0.022(5)
F18A 0.053(5) 0.172(12) 0.097(5) -0.040(6) -0.016(4) -0.021(7)

loop_
_atom_type_symbol
_atom_type_description
_atom_type_scat_dispersion_real
_atom_type_scat_dispersion_imag
_atom_type_scat_source
C C 0.0033 0.0016 'International Tables Vol C Tables 4.2.6.8 and 6.1.1.4'
H H 0.0000 0.0000 'International Tables Vol C Tables 4.2.6.8 and 6.1.1.4'
F F 0.0171 0.0103 'International Tables Vol C Tables 4.2.6.8 and 6.1.1.4'
Ir Ir -1.4442 7.9887 'International Tables Vol C Tables 4.2.6.8 and 6.1.1.4'
N N 0.0061 0.0033 'International Tables Vol C Tables 4.2.6.8 and 6.1.1.4'

loop_
_geom_angle_atom_site_label_1
_geom_angle_atom_site_label_2
_geom_angle_atom_site_label_3
_geom_angle
_geom_angle_site_symmetry_1
_geom_angle_site_symmetry_3
_geom_angle_publ_flag
C1 Ir1 C23 167.00(14) . . ?
C1 Ir1 C12 101.61(14) . . ?
C23 Ir1 C12 90.09(14) . . ?
C1 Ir1 C8 78.14(15) . . ?
C23 Ir1 C8 91.37(15) . . ?
C12 Ir1 C8 169.69(14) . . ?
C1 Ir1 C30 94.20(15) . . ?
C23 Ir1 C30 78.33(15) . . ?
C12 Ir1 C30 98.43(13) . . ?
C8 Ir1 C30 91.86(14) . . ?
C1 Ir1 C19 90.40(15) . . ?
C23 Ir1 C19 97.67(14) . . ?
C12 Ir1 C19 77.82(14) . . ?
C8 Ir1 C19 91.88(14) . . ?
C30 Ir1 C19 174.59(15) . . ?
C1 N1 C2 108.3(3) . . ?
C1 N1 C9 124.2(4) . . ?
C2 N1 C9 127.5(4) . . ?
C2 N2 N3 101.9(3) . . ?
C1 N3 N2 115.3(3) . . ?
C1 N3 C3 118.2(3) . . ?
N2 N3 C3 126.4(3) . . ?
C12 N4 C13 107.2(3) . . ?
C12 N4 C20 125.9(3) . . ?
C13 N4 C20 126.7(3) . . ?
C13 N5 N6 101.9(3) . . ?
C12 N6 N5 114.9(3) . . ?
C12 N6 C14 119.7(3) . . ?
N5 N6 C14 125.3(3) . . ?
C23 N7 C24 107.8(3) . . ?
C23 N7 C31 125.2(3) . . ?
C24 N7 C31 126.9(3) . . ?
C24 N8 N9 102.0(3) . . ?
C23 N9 N8 115.2(3) . . ?
C23 N9 C25 118.7(3) . . ?
N8 N9 C25 126.0(3) . . ?
N3 C1 N1 101.8(3) . . ?
N3 C1 Ir1 116.0(3) . . ?
N1 C1 Ir1 142.2(3) . . ?
N2 C2 N1 112.7(4) . . ?
N2 C2 C10 122.1(4) . . ?
N1 C2 C10 125.2(4) . . ?
C4 C3 C8 125.8(4) . . ?
C4 C3 N3 122.1(4) . . ?
C8 C3 N3 112.1(3) . . ?
C3 C4 C5 117.4(5) . . ?
C3 C4 H4 121.3 . . ?
C5 C4 H4 121.3 . . ?
C6 C5 C4 119.4(4) . . ?
C6 C5 H5 120.3 . . ?
C4 C5 H5 120.3 . . ?
C5 C6 C7 121.5(4) . . ?
C5 C6 C11 119.3(5) . . ?
C7 C6 C11 119.2(5) . . ?
C6 C7 C8 121.4(4) . . ?
C6 C7 H7 119.3 . . ?
C8 C7 H7 119.3 . . ?
C3 C8 C7 114.5(4) . . ?
C3 C8 Ir1 115.6(3) . . ?
C7 C8 Ir1 129.8(3) . . ?
N1 C9 H9A 109.5 . . ?
N1 C9 H9B 109.5 . . ?
H9A C9 H9B 109.5 . . ?
N1 C9 H9C 109.5 . . ?
H9A C9 H9C 109.5 . . ?
H9B C9 H9C 109.5 . . ?
F3 C10 F2 106.4(5) . . ?
F3 C10 F1 109.5(5) . . ?
F2 C10 F1 104.7(4) . . ?
F3 C10 C2 111.6(4) . . ?
F2 C10 C2 112.8(4) . . ?
F1 C10 C2 111.5(4) . . ?
F4 C11 F6 111.8(13) . . ?
F4A C11 F5A 105.1(12) . . ?
F4 C11 F5 105.8(10) . . ?
F6 C11 F5 104.7(12) . . ?
F4A C11 F6A 102.1(9) . . ?
F5A C11 F6A 101.0(11) . . ?
F4 C11 C6 111.1(9) . . ?
F4A C11 C6 117.5(9) . . ?
F6 C11 C6 114.1(10) . . ?
F5A C11 C6 114.4(11) . . ?
F5 C11 C6 108.7(8) . . ?
F6A C11 C6 114.7(8) . . ?
N6 C12 N4 103.1(3) . . ?
N6 C12 Ir1 115.1(2) . . ?
N4 C12 Ir1 141.3(3) . . ?
N5 C13 N4 112.9(3) . . ?
N5 C13 C21 122.5(4) . . ?
N4 C13 C21 124.7(4) . . ?
C15 C14 C19 125.8(4) . . ?
C15 C14 N6 122.2(3) . . ?
C19 C14 N6 112.0(3) . . ?
C14 C15 C16 117.7(4) . . ?
C14 C15 H15 121.2 . . ?
C16 C15 H15 121.2 . . ?
C17 C16 C15 119.3(4) . . ?
C17 C16 H16 120.4 . . ?
C15 C16 H16 120.4 . . ?
C16 C17 C18 121.4(4) . . ?
C16 C17 C22A 118.0(8) . . ?
C18 C17 C22A 119.8(8) . . ?
C16 C17 C22 121.6(7) . . ?
C18 C17 C22 116.8(8) . . ?
C19 C18 C17 121.8(4) . . ?
C19 C18 H18 119.1 . . ?
C17 C18 H18 119.1 . . ?
C18 C19 C14 114.1(4) . . ?
C18 C19 Ir1 130.6(3) . . ?
C14 C19 Ir1 115.3(3) . . ?
N4 C20 H20A 109.5 . . ?
N4 C20 H20B 109.5 . . ?
H20A C20 H20B 109.5 . . ?
N4 C20 H20C 109.5 . . ?
H20A C20 H20C 109.5 . . ?
H20B C20 H20C 109.5 . . ?
F7 C21 F8 107.3(5) . . ?
F7 C21 F9 107.9(4) . . ?
F8 C21 F9 108.4(4) . . ?
F7 C21 C13 111.8(4) . . ?
F8 C21 C13 111.4(4) . . ?
F9 C21 C13 109.9(4) . . ?
N9 C23 N7 102.5(3) . . ?
N9 C23 Ir1 116.1(3) . . ?
N7 C23 Ir1 141.4(3) . . ?
F10 C22 F11 113.0(12) . . ?
F10 C22 F12 94.5(11) . . ?
F11 C22 F12 99.0(11) . . ?
F10 C22 C17 119.6(12) . . ?
F11 C22 C17 114.1(11) . . ?
F12 C22 C17 112.9(12) . . ?
F10A C22A F11A 101.0(14) . . ?
F10A C22A F12A 106.9(13) . . ?
F11A C22A F12A 110.5(12) . . ?
F10A C22A C17 115.7(12) . . ?
F11A C22A C17 112.4(13) . . ?
F12A C22A C17 110.0(12) . . ?
N8 C24 N7 112.5(3) . . ?
N8 C24 C32 123.8(4) . . ?
N7 C24 C32 123.7(4) . . ?
C26 C25 C30 125.6(4) . . ?
C26 C25 N9 122.2(4) . . ?
C30 C25 N9 112.1(3) . . ?
C25 C26 C27 117.3(4) . . ?
C25 C26 H26 121.4 . . ?
C27 C26 H26 121.4 . . ?
C28 C27 C26 119.7(4) . . ?
C28 C27 H27 120.2 . . ?
C26 C27 H27 120.2 . . ?
C27 C28 C29 121.1(4) . . ?
C27 C28 C33 118.9(5) . . ?
C29 C28 C33 120.0(5) . . ?
C28 C29 C30 121.9(4) . . ?
C28 C29 H29 119.1 . . ?
C30 C29 H29 119.1 . . ?
C29 C30 C25 114.4(4) . . ?
C29 C30 Ir1 130.9(3) . . ?
C25 C30 Ir1 114.6(3) . . ?
N7 C31 H31A 109.5 . . ?
N7 C31 H31B 109.5 . . ?
H31A C31 H31B 109.5 . . ?
N7 C31 H31C 109.5 . . ?
H31A C31 H31C 109.5 . . ?
H31B C31 H31C 109.5 . . ?
F14 C32 F13 107.5(4) . . ?
F14 C32 F15 106.8(4) . . ?
F13 C32 F15 107.2(4) . . ?
F14 C32 C24 112.3(4) . . ?
F13 C32 C24 111.1(4) . . ?
F15 C32 C24 111.7(4) . . ?
F18 C33 F17 113.2(10) . . ?
F16A C33 F18A 105.9(10) . . ?
F16A C33 F17A 107.7(9) . . ?
F18A C33 F17A 98.8(9) . . ?
F18 C33 F16 105.0(9) . . ?
F17 C33 F16 99.7(7) . . ?
F16A C33 C28 119.3(7) . . ?
F18 C33 C28 116.6(6) . . ?
F17 C33 C28 110.9(5) . . ?
F18A C33 C28 109.1(7) . . ?
F17A C33 C28 113.7(6) . . ?
F16 C33 C28 109.9(7) . . ?

loop_
_geom_bond_atom_site_label_1
_geom_bond_atom_site_label_2
_geom_bond_distance
_geom_bond_site_symmetry_2
_geom_bond_publ_flag
Ir1 C1 2.014(4) . ?
Ir1 C23 2.019(4) . ?
Ir1 C12 2.056(3) . ?
Ir1 C8 2.079(4) . ?
Ir1 C30 2.102(4) . ?
Ir1 C19 2.108(4) . ?
N1 C1 1.363(5) . ?
N1 C2 1.364(5) . ?
N1 C9 1.473(5) . ?
N2 C2 1.296(5) . ?
N2 N3 1.365(5) . ?
N3 C1 1.349(5) . ?
N3 C3 1.419(5) . ?
N4 C12 1.360(4) . ?
N4 C13 1.379(5) . ?
N4 C20 1.459(5) . ?
N5 C13 1.298(5) . ?
N5 N6 1.371(4) . ?
N6 C12 1.345(5) . ?
N6 C14 1.421(5) . ?
N7 C23 1.362(5) . ?
N7 C24 1.367(5) . ?
N7 C31 1.466(5) . ?
N8 C24 1.300(5) . ?
N8 N9 1.363(4) . ?
N9 C23 1.342(5) . ?
N9 C25 1.428(5) . ?
C2 C10 1.490(6) . ?
C3 C4 1.380(6) . ?
C3 C8 1.387(6) . ?
C4 C5 1.389(7) . ?
C4 H4 0.9400 . ?
C5 C6 1.372(8) . ?
C5 H5 0.9400 . ?
C6 C7 1.389(6) . ?
C6 C11 1.483(7) . ?
C7 C8 1.398(5) . ?
C7 H7 0.9400 . ?
C9 H9A 0.9700 . ?
C9 H9B 0.9700 . ?
C9 H9C 0.9700 . ?
C10 F3 1.291(6) . ?
C10 F2 1.295(5) . ?
C10 F1 1.314(6) . ?
C11 F4 1.292(12) . ?
C11 F4A 1.317(11) . ?
C11 F6 1.317(14) . ?
C11 F5A 1.333(14) . ?
C11 F5 1.351(12) . ?
C11 F6A 1.372(12) . ?
C13 C21 1.504(6) . ?
C14 C15 1.373(5) . ?
C14 C19 1.401(5) . ?
C15 C16 1.380(6) . ?
C15 H15 0.9400 . ?
C16 C17 1.373(6) . ?
C16 H16 0.9400 . ?
C17 C18 1.392(6) . ?
C17 C22A 1.476(14) . ?
C17 C22 1.506(13) . ?
C18 C19 1.383(5) . ?
C18 H18 0.9400 . ?
C20 H20A 0.9700 . ?
C20 H20B 0.9700 . ?
C20 H20C 0.9700 . ?
C21 F7 1.307(6) . ?
C21 F8 1.308(6) . ?
C21 F9 1.328(6) . ?
C22 F10 1.304(14) . ?
C22 F11 1.343(13) . ?
C22 F12 1.420(15) . ?
C22A F10A 1.291(14) . ?
C22A F11A 1.306(14) . ?
C22A F12A 1.337(14) . ?
C24 C32 1.486(6) . ?
C25 C26 1.381(6) . ?
C25 C30 1.398(6) . ?
C26 C27 1.389(6) . ?
C26 H26 0.9400 . ?
C27 C28 1.380(7) . ?
C27 H27 0.9400 . ?
C28 C29 1.385(6) . ?
C28 C33 1.487(6) . ?
C29 C30 1.395(5) . ?
C29 H29 0.9400 . ?
C31 H31A 0.9700 . ?
C31 H31B 0.9700 . ?
C31 H31C 0.9700 . ?
C32 F14 1.321(5) . ?
C32 F13 1.326(5) . ?
C32 F15 1.330(5) . ?
C33 F16A 1.229(9) . ?
C33 F18 1.242(10) . ?
C33 F17 1.306(9) . ?
C33 F18A 1.337(10) . ?
C33 F17A 1.391(10) . ?
C33 F16 1.407(10) . ?
